data_4001392
loop_
_publ_author_name
'Murata, Hidenori'
'Mague, Joel T.'
'Aboaku, Safo'
'Yoshioka, Naoki'
'Lahti, Paul M.'

_publ_section_title
;
 An Organic Radical Solid Solution with Strong Ferromagnetic Exchange
;
_journal_issue 17
_journal_name_full 'Chemistry of Materials'
_journal_page_first 4111
_journal_paper_doi 10.1021/cm0711459
_journal_volume 19
_journal_year 2007
_chemical_formula_sum 'C28 H30 F4 N8 O4'
_chemical_formula_weight 618.60
_chemical_melting_point 199
_chemical_name_systematic ?
_space_group_IT_number 61
_symmetry_cell_setting orthorhombic
_symmetry_space_group_name_Hall '-P 2ac 2ab'
_symmetry_space_group_name_H-M 'P b c a'
_atom_sites_solution_hydrogens geom
_atom_sites_solution_primary direct
_atom_sites_solution_secondary difmap
_audit_creation_method SHELXL-97
_cell_angle_alpha 90.00
_cell_angle_beta 90.00
_cell_angle_gamma 90.00
_cell_formula_units_Z 4
_cell_length_a 8.694(3)
_cell_length_b 15.491(4)
_cell_length_c 20.569(6)
_cell_measurement_reflns_used 4903
_cell_measurement_temperature 100(2)
_cell_measurement_theta_max 23.30
_cell_measurement_theta_min 2.63
_cell_volume 2770.2(14)
_computing_cell_refinement 'Bruker SMART (Bruker-AXS, 2000)'
_computing_data_collection 'Bruker SMART (Bruker-AXS, 2000)'
_computing_data_reduction 'Bruker SAINT+ (Bruker-AXS, 2004)'
_computing_molecular_graphics 'Bruker SHELXTL (Bruker-AXS, 2000a)'
_computing_publication_material 'Bruker SHELXTL (Bruker-AXS, 2000a)'
_computing_structure_refinement 'SHELXL-97 (Sheldrick, 1997)'
_computing_structure_solution 'SHELXS-97 (Sheldrick, 1997)'
_diffrn_ambient_temperature 100(2)
_diffrn_measured_fraction_theta_full 1.000
_diffrn_measured_fraction_theta_max 1.000
_diffrn_measurement_device_type 'Bruker-AXS Smart APEX CCD area detector'
_diffrn_measurement_method 'phi and omega scans'
_diffrn_radiation_monochromator graphite
_diffrn_radiation_source 'fine-focus sealed tube'
_diffrn_radiation_type MoK\a
_diffrn_radiation_wavelength 0.71073
_diffrn_reflns_av_R_equivalents 0.0808
_diffrn_reflns_av_sigmaI/netI 0.0458
_diffrn_reflns_limit_h_max 9
_diffrn_reflns_limit_h_min -9
_diffrn_reflns_limit_k_max 17
_diffrn_reflns_limit_k_min -17
_diffrn_reflns_limit_l_max 22
_diffrn_reflns_limit_l_min -22
_diffrn_reflns_number 15925
_diffrn_reflns_theta_full 23.31
_diffrn_reflns_theta_max 23.31
_diffrn_reflns_theta_min 1.98
_exptl_absorpt_coefficient_mu 0.120
_exptl_absorpt_correction_T_max 0.9962
_exptl_absorpt_correction_T_min 0.9705
_exptl_absorpt_correction_type multi-scan
_exptl_absorpt_process_details 'SADABS (Sheldrick, 2002)'
_exptl_crystal_colour Blue
_exptl_crystal_density_diffrn 1.483
_exptl_crystal_density_method 'not measured'
_exptl_crystal_description Needle
_exptl_crystal_F_000 1288
_exptl_crystal_size_max 0.25
_exptl_crystal_size_mid 0.09
_exptl_crystal_size_min 0.03
_refine_diff_density_max 0.332
_refine_diff_density_min -0.281
_refine_diff_density_rms 0.068
_refine_ls_extinction_method none
_refine_ls_goodness_of_fit_ref 1.136
_refine_ls_hydrogen_treatment constr
_refine_ls_matrix_type full
_refine_ls_number_parameters 221
_refine_ls_number_reflns 2003
_refine_ls_number_restraints 168
_refine_ls_restrained_S_all 1.216
_refine_ls_R_factor_all 0.0839
_refine_ls_R_factor_gt 0.0663
_refine_ls_shift/su_max 0.000
_refine_ls_shift/su_mean 0.000
_refine_ls_structure_factor_coef Fsqd
_refine_ls_weighting_details 'calc w=1/[\s^2^(Fo^2^)+(0.0799P)^2^+3.3008P] where P=(Fo^2^+2Fc^2^)/3'
_refine_ls_weighting_scheme calc
_refine_ls_wR_factor_gt 0.1541
_refine_ls_wR_factor_ref 0.1638
_reflns_number_gt 1617
_reflns_number_total 2003
_reflns_threshold_expression >2\s(I)
_cod_data_source_file cm0711459si20070427_053656.cif
_cod_data_source_block f4bimnn_46_bimnn_54_room_temp
_cod_depositor_comments
;
The following automatic conversions were performed:

'_symmetry_cell_setting' value 'Orthorhombic' changed to
'orthorhombic' according to
/home/saulius/struct/CIF-dictionaries/cif_core.dic dictionary named
'cif_core.dic' version 2.4.1 from 2010-06-29.

Automatic conversion script
Id: cif_fix_values 1715 2011-07-08 13:25:40Z adriana 
;
_cod_original_sg_symbol_H-M Pbca
_cod_database_code 4001392

loop_
_symmetry_equiv_pos_as_xyz
'x, y, z'
'-x+1/2, -y, z+1/2'
'-x, y+1/2, -z+1/2'
'x+1/2, -y+1/2, -z'
'-x, -y, -z'
'x-1/2, y, -z-1/2'
'x, -y-1/2, z-1/2'
'-x-1/2, y-1/2, z'

loop_
_atom_site_label
_atom_site_type_symbol
_atom_site_fract_x
_atom_site_fract_y
_atom_site_fract_z
_atom_site_U_iso_or_equiv
_atom_site_adp_type
_atom_site_occupancy
_atom_site_symmetry_multiplicity
_atom_site_calc_flag
_atom_site_refinement_flags
_atom_site_disorder_assembly
_atom_site_disorder_group
O1 O 0.5396(3) 0.77738(18) 0.27532(13) 0.0276(7) Uani 1 1 d U . .
O2 O 0.2065(3) 0.64181(18) 0.13358(12) 0.0278(7) Uani 1 1 d U . .
N1 N 0.1810(3) 0.5981(2) 0.27229(14) 0.0201(8) Uani 1 1 d U A .
N2 N 0.4015(3) 0.6292(2) 0.32430(14) 0.0207(8) Uani 1 1 d U . .
H2N H 0.5051 0.6457 0.3312 0.025 Uiso 1 1 d R . .
N3 N 0.4637(4) 0.7600(2) 0.22387(15) 0.0234(8) Uani 1 1 d U . .
N4 N 0.3060(3) 0.6942(2) 0.15699(15) 0.0216(8) Uani 1 1 d U . .
C1 C 0.3198(4) 0.5783(2) 0.36564(18) 0.0200(9) Uani 1 1 d U . .
F1 F 0.4756(5) 0.5748(3) 0.4605(2) 0.0294(11) Uani 0.50 1 d PU A 1
F2 F 0.2591(5) 0.4706(3) 0.5154(2) 0.0284(11) Uani 0.50 1 d PU A 1
F3 F 0.0033(5) 0.4281(3) 0.4529(2) 0.0235(10) Uani 0.50 1 d PU A 1
F4 F -0.0554(4) 0.4889(3) 0.3311(2) 0.0221(10) Uani 0.50 1 d PU A 1
C2 C 0.3467(4) 0.5487(3) 0.42790(19) 0.0232(9) Uani 0.50 1 d PU A 1
C3 C 0.2363(5) 0.4990(2) 0.45684(18) 0.0225(9) Uani 0.50 1 d PU A 1
C4 C 0.0993(4) 0.4792(2) 0.42377(19) 0.0235(9) Uani 0.50 1 d PU A 1
C5 C 0.0708(4) 0.5084(2) 0.36278(19) 0.0219(9) Uani 0.50 1 d PU A 1
C2A C 0.3467(4) 0.5487(3) 0.42790(19) 0.0232(9) Uani 0.50 1 d PU A 2
H2A H 0.4394 0.5624 0.4500 0.028 Uiso 0.50 1 calc PR A 2
C3A C 0.2363(5) 0.4990(2) 0.45684(18) 0.0225(9) Uani 0.50 1 d PU A 2
H3A H 0.2523 0.4777 0.4996 0.027 Uiso 0.50 1 calc PR A 2
C4A C 0.0993(4) 0.4792(2) 0.42377(19) 0.0235(9) Uani 0.50 1 d PU A 2
H4A H 0.0244 0.4444 0.4448 0.028 Uiso 0.50 1 calc PR A 2
C5A C 0.0708(4) 0.5084(2) 0.36278(19) 0.0219(9) Uani 0.50 1 d PU A 2
H5A H -0.0225 0.4944 0.3412 0.026 Uiso 0.50 1 calc PR A 2
C6 C 0.1822(4) 0.5595(2) 0.33238(18) 0.0196(9) Uani 1 1 d U A .
C7 C 0.3154(4) 0.6387(2) 0.26998(17) 0.0191(9) Uani 1 1 d U . .
C8 C 0.3609(4) 0.6946(2) 0.21748(18) 0.0194(9) Uani 1 1 d U A .
C9 C 0.3710(4) 0.7645(3) 0.11509(19) 0.0245(9) Uani 1 1 d U . .
C10 C 0.4736(4) 0.8153(3) 0.16465(19) 0.0256(10) Uani 1 1 d U . .
C11 C 0.2373(5) 0.8152(3) 0.0878(2) 0.0350(11) Uani 1 1 d U . .
H11A H 0.1760 0.7778 0.0594 0.053 Uiso 1 1 calc R . .
H11B H 0.2762 0.8643 0.0627 0.053 Uiso 1 1 calc R . .
H11C H 0.1729 0.8363 0.1235 0.053 Uiso 1 1 calc R . .
C12 C 0.4582(5) 0.7204(3) 0.0602(2) 0.0385(12) Uani 1 1 d U . .
H12A H 0.5413 0.6852 0.0785 0.058 Uiso 1 1 calc R . .
H12B H 0.5018 0.7642 0.0312 0.058 Uiso 1 1 calc R . .
H12C H 0.3877 0.6834 0.0357 0.058 Uiso 1 1 calc R . .
C13 C 0.4113(5) 0.9029(3) 0.1844(2) 0.0378(11) Uani 1 1 d U . .
H13A H 0.3068 0.8963 0.2014 0.057 Uiso 1 1 calc R . .
H13B H 0.4094 0.9411 0.1464 0.057 Uiso 1 1 calc R . .
H13C H 0.4775 0.9280 0.2180 0.057 Uiso 1 1 calc R . .
C14 C 0.6427(5) 0.8227(3) 0.1464(2) 0.0387(12) Uani 1 1 d U . .
H14A H 0.6989 0.8513 0.1816 0.058 Uiso 1 1 calc R . .
H14B H 0.6527 0.8568 0.1064 0.058 Uiso 1 1 calc R . .
H14C H 0.6854 0.7649 0.1393 0.058 Uiso 1 1 calc R . .

loop_
_atom_site_aniso_label
_atom_site_aniso_U_11
_atom_site_aniso_U_22
_atom_site_aniso_U_33
_atom_site_aniso_U_23
_atom_site_aniso_U_13
_atom_site_aniso_U_12
O1 0.0169(14) 0.0371(16) 0.0289(15) -0.0013(12) -0.0057(12) -0.0075(12)
O2 0.0104(13) 0.0440(17) 0.0292(15) -0.0020(12) -0.0032(11) -0.0092(12)
N1 0.0082(16) 0.0271(16) 0.0250(17) 0.0005(14) 0.0001(13) -0.0014(13)
N2 0.0037(15) 0.0347(18) 0.0237(16) 0.0002(14) 0.0011(13) -0.0017(13)
N3 0.0127(16) 0.0299(18) 0.0278(17) 0.0011(14) 0.0008(14) -0.0010(14)
N4 0.0085(15) 0.0317(17) 0.0245(17) 0.0025(14) -0.0001(13) -0.0038(14)
C1 0.0111(18) 0.028(2) 0.0214(19) 0.0003(16) 0.0028(15) 0.0015(15)
F1 0.014(2) 0.044(2) 0.030(2) 0.0110(19) -0.0108(18) -0.0130(18)
F2 0.023(2) 0.039(2) 0.023(2) 0.0101(18) -0.0019(18) -0.0083(19)
F3 0.015(2) 0.032(2) 0.024(2) 0.0057(18) 0.0019(17) -0.0105(17)
F4 0.0057(19) 0.032(2) 0.028(2) 0.0030(18) -0.0048(17) -0.0077(17)
C2 0.0129(18) 0.0302(19) 0.0264(18) -0.0026(15) -0.0018(15) -0.0011(15)
C3 0.0185(18) 0.0275(18) 0.0215(17) 0.0006(15) 0.0020(15) 0.0010(15)
C4 0.0152(18) 0.0257(19) 0.0297(19) -0.0002(15) 0.0062(16) -0.0014(15)
C5 0.0125(17) 0.0251(18) 0.0279(19) -0.0039(15) -0.0016(15) -0.0021(15)
C2A 0.0129(18) 0.0302(19) 0.0264(18) -0.0026(15) -0.0018(15) -0.0011(15)
C3A 0.0185(18) 0.0275(18) 0.0215(17) 0.0006(15) 0.0020(15) 0.0010(15)
C4A 0.0152(18) 0.0257(19) 0.0297(19) -0.0002(15) 0.0062(16) -0.0014(15)
C5A 0.0125(17) 0.0251(18) 0.0279(19) -0.0039(15) -0.0016(15) -0.0021(15)
C6 0.0090(17) 0.0244(19) 0.025(2) -0.0035(16) 0.0019(15) 0.0021(15)
C7 0.0106(18) 0.0239(19) 0.0228(19) -0.0019(15) -0.0009(15) -0.0002(15)
C8 0.0038(17) 0.028(2) 0.026(2) -0.0003(16) -0.0008(15) -0.0003(15)
C9 0.0166(19) 0.030(2) 0.027(2) 0.0044(16) 0.0011(16) -0.0025(17)
C10 0.0141(19) 0.031(2) 0.032(2) 0.0074(17) -0.0012(17) -0.0025(16)
C11 0.027(2) 0.042(2) 0.036(2) 0.0070(19) -0.0111(19) 0.0005(19)
C12 0.035(2) 0.041(2) 0.040(2) -0.003(2) 0.0152(19) -0.007(2)
C13 0.037(2) 0.033(2) 0.043(2) 0.0016(19) -0.012(2) -0.0044(19)
C14 0.020(2) 0.053(2) 0.044(2) 0.015(2) 0.0001(19) -0.0097(19)

loop_
_atom_type_symbol
_atom_type_description
_atom_type_scat_dispersion_real
_atom_type_scat_dispersion_imag
_atom_type_scat_source
C C 0.0033 0.0016 'International Tables Vol C Tables 4.2.6.8 and 6.1.1.4'
H H 0.0000 0.0000 'International Tables Vol C Tables 4.2.6.8 and 6.1.1.4'
N N 0.0061 0.0033 'International Tables Vol C Tables 4.2.6.8 and 6.1.1.4'
O O 0.0106 0.0060 'International Tables Vol C Tables 4.2.6.8 and 6.1.1.4'
F F 0.0171 0.0103 'International Tables Vol C Tables 4.2.6.8 and 6.1.1.4'

loop_
_geom_angle_atom_site_label_1
_geom_angle_atom_site_label_2
_geom_angle_atom_site_label_3
_geom_angle
C7 N1 C6 103.4(3)
C7 N2 C1 106.9(3)
C7 N2 H2N 128.4
C1 N2 H2N 124.0
O1 N3 C8 125.4(3)
O1 N3 C10 121.7(3)
C8 N3 C10 112.8(3)
O2 N4 C8 126.6(3)
O2 N4 C9 119.9(3)
C8 N4 C9 113.5(3)
N2 C1 C2 133.2(4)
N2 C1 C6 105.1(3)
C2 C1 C6 121.7(3)
C3 C2 F1 122.0(4)
C3 C2 C1 118.2(4)
F1 C2 C1 119.7(4)
F2 C3 C2 119.2(4)
F2 C3 C4 120.3(4)
C2 C3 C4 120.5(4)
F3 C4 C5 120.8(4)
F3 C4 C3 117.1(4)
C5 C4 C3 122.0(4)
F4 C5 C4 122.4(4)
F4 C5 C6 119.2(4)
C4 C5 C6 118.4(3)
N1 C6 C5 130.1(3)
N1 C6 C1 110.7(3)
C5 C6 C1 119.2(3)
N1 C7 N2 113.9(3)
N1 C7 C8 123.6(3)
N2 C7 C8 122.2(3)
N4 C8 N3 109.2(3)
N4 C8 C7 126.8(3)
N3 C8 C7 123.9(3)
N4 C9 C11 107.5(3)
N4 C9 C12 106.7(3)
C11 C9 C12 109.9(4)
N4 C9 C10 101.9(3)
C11 C9 C10 114.8(3)
C12 C9 C10 115.1(3)
N3 C10 C13 106.0(3)
N3 C10 C14 107.5(3)
C13 C10 C14 110.1(4)
N3 C10 C9 102.1(3)
C13 C10 C9 114.8(3)
C14 C10 C9 115.3(3)
C9 C11 H11A 109.5
C9 C11 H11B 109.5
H11A C11 H11B 109.5
C9 C11 H11C 109.5
H11A C11 H11C 109.5
H11B C11 H11C 109.5
C9 C12 H12A 109.5
C9 C12 H12B 109.5
H12A C12 H12B 109.5
C9 C12 H12C 109.5
H12A C12 H12C 109.5
H12B C12 H12C 109.5
C10 C13 H13A 109.5
C10 C13 H13B 109.5
H13A C13 H13B 109.5
C10 C13 H13C 109.5
H13A C13 H13C 109.5
H13B C13 H13C 109.5
C10 C14 H14A 109.5
C10 C14 H14B 109.5
H14A C14 H14B 109.5
C10 C14 H14C 109.5
H14A C14 H14C 109.5
H14B C14 H14C 109.5

loop_
_geom_bond_atom_site_label_1
_geom_bond_atom_site_label_2
_geom_bond_distance
O1 N3 1.276(4)
O2 N4 1.280(4)
N1 C7 1.328(5)
N1 C6 1.373(5)
N2 C7 1.353(5)
N2 C1 1.360(5)
N2 H2N 0.9466
N3 C8 1.357(5)
N3 C10 1.492(5)
N4 C8 1.333(5)
N4 C9 1.500(5)
C1 C2 1.380(5)
C1 C6 1.408(5)
F1 C2 1.368(6)
F2 C3 1.297(5)
F3 C4 1.297(6)
F4 C5 1.311(5)
C2 C3 1.366(6)
C3 C4 1.405(6)
C4 C5 1.356(5)
C5 C6 1.398(5)
C7 C8 1.440(5)
C9 C11 1.511(6)
C9 C12 1.521(6)
C9 C10 1.566(6)
C10 C13 1.517(6)
C10 C14 1.522(6)
C11 H11A 0.9800
C11 H11B 0.9800
C11 H11C 0.9800
C12 H12A 0.9800
C12 H12B 0.9800
C12 H12C 0.9800
C13 H13A 0.9800
C13 H13B 0.9800
C13 H13C 0.9800
C14 H14A 0.9800
C14 H14B 0.9800
C14 H14C 0.9800

loop_
_geom_hbond_atom_site_label_D
_geom_hbond_atom_site_label_H
_geom_hbond_atom_site_label_A
_geom_hbond_distance_DH
_geom_hbond_distance_HA
_geom_hbond_distance_DA
_geom_hbond_angle_DHA
_geom_hbond_site_symmetry_A
N2 H2N O2 0.95 1.90 2.797(4) 158.0 6_656

loop_
_geom_torsion_atom_site_label_1
_geom_torsion_atom_site_label_2
_geom_torsion_atom_site_label_3
_geom_torsion_atom_site_label_4
_geom_torsion
N2 C7 C8 N4 163.4(4)
